data_2231881
loop_
_publ_author_name
'Chantrapromma, Suchada'
'Kobkeatthawin, Thawanrat'
'Chanawanno, Kullapa'
'Joothamongkhon, Jaruwan'
'Fun, Hoong-Kun'

_publ_section_title
;
 Redetermination of
 (<i>E</i>)-3-(anthracen-9-yl)-1-(2-hydroxyphenyl)prop-2-en-1-one
;
_journal_coeditor_code HB5945
_journal_issue 10
_journal_name_full 'Acta Crystallographica Section E'
_journal_page_first o2554
_journal_page_last o2555
_journal_paper_doi 10.1107/S1600536811034994
_journal_volume 67
_journal_year 2011
_chemical_formula_iupac 'C23 H16 O2'
_chemical_formula_moiety 'C23 H16 O2'
_chemical_formula_sum 'C23 H16 O2'
_chemical_formula_weight 324.36
_chemical_melting_point_gt 431
_chemical_melting_point_lt 432
_chemical_name_systematic
;
(<i>E</i>)-3-(anthracen-9-yl)-1-(2-hydroxyphenyl)prop-2-en-1-one
;
_space_group_IT_number 14
_symmetry_cell_setting monoclinic
_symmetry_space_group_name_Hall '-P 2ybc'
_symmetry_space_group_name_H-M 'P 1 21/c 1'
_atom_sites_solution_hydrogens geom
_atom_sites_solution_primary direct
_atom_sites_solution_secondary difmap
_audit_creation_method SHELXL-97
_cell_angle_alpha 90.00
_cell_angle_beta 101.4110(10)
_cell_angle_gamma 90.00
_cell_formula_units_Z 8
_cell_length_a 14.0843(2)
_cell_length_b 13.7224(2)
_cell_length_c 16.9615(3)
_cell_measurement_reflns_used 9368
_cell_measurement_temperature 100
_cell_measurement_theta_max 30.00
_cell_measurement_theta_min 1.92
_cell_volume 3213.36(9)
_computing_cell_refinement 'SAINT (Bruker, 2005)'
_computing_data_collection 'APEX2 (Bruker, 2005)'
_computing_data_reduction 'SAINT (Bruker, 2005)'
_computing_molecular_graphics 'SHELXTL (Sheldrick, 2008)'
_computing_publication_material
;
SHELXTL (Sheldrick, 2008) and PLATON (Spek, 2009)
;
_computing_structure_refinement 'SHELXTL (Sheldrick, 2008)'
_computing_structure_solution 'SHELXTL (Sheldrick, 2008)'
_diffrn_ambient_temperature 100
_diffrn_measured_fraction_theta_full 0.999
_diffrn_measured_fraction_theta_max 0.999
_diffrn_measurement_device_type 'Bruker APEXII CCD'
_diffrn_measurement_method '\f and \w'
_diffrn_radiation_monochromator graphite
_diffrn_radiation_source 'sealed tube'
_diffrn_radiation_type MoK\a
_diffrn_radiation_wavelength 0.71073
_diffrn_reflns_av_R_equivalents 0.0320
_diffrn_reflns_av_sigmaI/netI 0.0266
_diffrn_reflns_limit_h_max 19
_diffrn_reflns_limit_h_min -19
_diffrn_reflns_limit_k_max 19
_diffrn_reflns_limit_k_min -17
_diffrn_reflns_limit_l_max 23
_diffrn_reflns_limit_l_min -23
_diffrn_reflns_number 40230
_diffrn_reflns_theta_full 30.00
_diffrn_reflns_theta_max 30.00
_diffrn_reflns_theta_min 1.92
_diffrn_standards_number 0
_exptl_absorpt_coefficient_mu 0.085
_exptl_absorpt_correction_T_max 0.9692
_exptl_absorpt_correction_T_min 0.9587
_exptl_absorpt_correction_type multi-scan
_exptl_absorpt_process_details '(SADABS; Bruker, 2005)'
_exptl_crystal_colour Yellow
_exptl_crystal_density_diffrn 1.341
_exptl_crystal_density_method 'not measured'
_exptl_crystal_description Block
_exptl_crystal_F_000 1360
_exptl_crystal_size_max 0.50
_exptl_crystal_size_mid 0.39
_exptl_crystal_size_min 0.37
_refine_diff_density_max 0.542
_refine_diff_density_min -0.211
_refine_ls_extinction_method none
_refine_ls_goodness_of_fit_ref 1.015
_refine_ls_hydrogen_treatment mixed
_refine_ls_matrix_type full
_refine_ls_number_parameters 459
_refine_ls_number_reflns 9368
_refine_ls_number_restraints 0
_refine_ls_restrained_S_all 1.015
_refine_ls_R_factor_all 0.0556
_refine_ls_R_factor_gt 0.0462
_refine_ls_shift/su_max 0.001
_refine_ls_shift/su_mean 0.001
_refine_ls_structure_factor_coef Fsqd
_refine_ls_weighting_details 'calc w=1/[\s^2^(Fo^2^)+(0.0739P)^2^+1.1250P] where P=(Fo^2^+2Fc^2^)/3'
_refine_ls_weighting_scheme calc
_refine_ls_wR_factor_gt 0.1222
_refine_ls_wR_factor_ref 0.1321
_reflns_number_gt 7868
_reflns_number_total 9368
_reflns_threshold_expression I>2\s(I)
_cod_data_source_file hb5945.cif
_cod_data_source_block I
_cod_original_sg_symbol_H-M 'P 21/c'
_cod_database_code 2231881
_cod_database_fobs_code 2231881

loop_
_symmetry_equiv_pos_as_xyz
'x, y, z'
'-x, y+1/2, -z+1/2'
'-x, -y, -z'
'x, -y-1/2, z-1/2'

loop_
_atom_site_type_symbol
_atom_site_label
_atom_site_fract_x
_atom_site_fract_y
_atom_site_fract_z
_atom_site_U_iso_or_equiv
_atom_site_adp_type
_atom_site_calc_flag
_atom_site_refinement_flags
_atom_site_occupancy
_atom_site_symmetry_multiplicity
O O1A 0.23244(6) 0.20731(6) 0.25499(5) 0.02242(17) Uani d . 1 1
O O2A 0.12311(6) 0.12104(6) 0.13834(5) 0.02449(18) Uani d . 1 1
C C1A 0.44611(8) 0.49417(8) 0.37297(6) 0.0174(2) Uani d . 1 1
C C2A 0.50222(8) 0.44622(9) 0.32283(6) 0.0227(2) Uani d . 1 1
H H2AA 0.4773 0.3914 0.2936 0.027 Uiso calc R 1 1
C C3A 0.59212(9) 0.48005(11) 0.31737(7) 0.0271(3) Uani d . 1 1
H H3AA 0.6279 0.4475 0.2850 0.033 Uiso calc R 1 1
C C4A 0.63149(9) 0.56412(11) 0.36045(7) 0.0279(3) Uani d . 1 1
H H4AA 0.6923 0.5867 0.3556 0.033 Uiso calc R 1 1
C C5A 0.58036(8) 0.61172(9) 0.40878(7) 0.0239(2) Uani d . 1 1
H H5AA 0.6069 0.6666 0.4371 0.029 Uiso calc R 1 1
C C6A 0.48658(8) 0.57869(8) 0.41671(6) 0.0185(2) Uani d . 1 1
C C7A 0.43416(8) 0.62652(8) 0.46690(7) 0.0194(2) Uani d . 1 1
H H7AA 0.4608 0.6811 0.4955 0.023 Uiso calc R 1 1
C C8A 0.34265(8) 0.59435(8) 0.47522(6) 0.0173(2) Uani d . 1 1
C C9A 0.29196(9) 0.64164(8) 0.52973(7) 0.0210(2) Uani d . 1 1
H H9AA 0.3197 0.6953 0.5590 0.025 Uiso calc R 1 1
C C10A 0.20378(9) 0.60920(9) 0.53942(7) 0.0231(2) Uani d . 1 1
H H10A 0.1713 0.6412 0.5746 0.028 Uiso calc R 1 1
C C11A 0.16130(8) 0.52659(9) 0.49592(7) 0.0217(2) Uani d . 1 1
H H11A 0.1012 0.5045 0.5032 0.026 Uiso calc R 1 1
C C12A 0.20734(8) 0.47903(8) 0.44350(6) 0.0188(2) Uani d . 1 1
H H12A 0.1782 0.4248 0.4159 0.023 Uiso calc R 1 1
C C13A 0.29970(8) 0.51123(8) 0.43031(6) 0.01584(19) Uani d . 1 1
C C14A 0.35199(8) 0.46226(8) 0.37893(6) 0.01602(19) Uani d . 1 1
C C15A 0.31128(8) 0.37739(8) 0.33147(6) 0.0184(2) Uani d . 1 1
H H15A 0.3487 0.3211 0.3358 0.022 Uiso calc R 1 1
C C16A 0.22424(8) 0.37492(8) 0.28239(6) 0.0199(2) Uani d . 1 1
H H16A 0.1840 0.4292 0.2782 0.024 Uiso calc R 1 1
C C17A 0.19193(8) 0.28682(8) 0.23504(6) 0.0179(2) Uani d . 1 1
C C18A 0.11383(8) 0.29411(8) 0.16329(6) 0.0172(2) Uani d . 1 1
C C19A 0.08536(8) 0.20943(9) 0.11699(6) 0.0193(2) Uani d . 1 1
C C20A 0.01483(9) 0.21635(10) 0.04625(7) 0.0242(2) Uani d . 1 1
H H20A -0.0024 0.1613 0.0147 0.029 Uiso calc R 1 1
C C21A -0.02897(9) 0.30437(10) 0.02334(7) 0.0252(2) Uani d . 1 1
H H21A -0.0761 0.3080 -0.0234 0.030 Uiso calc R 1 1
C C22A -0.00370(9) 0.38831(9) 0.06921(7) 0.0240(2) Uani d . 1 1
H H22A -0.0346 0.4472 0.0538 0.029 Uiso calc R 1 1
C C23A 0.06780(8) 0.38290(9) 0.13788(7) 0.0209(2) Uani d . 1 1
H H23A 0.0858 0.4390 0.1679 0.025 Uiso calc R 1 1
O O1B 0.18383(6) 0.94230(6) 0.26687(5) 0.02468(18) Uani d . 1 1
O O2B 0.03389(7) 0.89265(7) 0.16165(5) 0.02348(18) Uani d . 1 1
C C1B 0.50277(8) 0.87960(7) 0.47232(6) 0.01604(19) Uani d . 1 1
C C2B 0.53592(8) 0.88359(8) 0.39761(6) 0.0194(2) Uani d . 1 1
H H2BA 0.4912 0.8925 0.3499 0.023 Uiso calc R 1 1
C C3B 0.63166(9) 0.87455(9) 0.39523(7) 0.0221(2) Uani d . 1 1
H H3BA 0.6512 0.8783 0.3461 0.026 Uiso calc R 1 1
C C4B 0.70218(9) 0.85953(9) 0.46673(7) 0.0223(2) Uani d . 1 1
H H4BA 0.7673 0.8534 0.4641 0.027 Uiso calc R 1 1
C C5B 0.67406(8) 0.85419(8) 0.53925(7) 0.0198(2) Uani d . 1 1
H H5BA 0.7203 0.8442 0.5859 0.024 Uiso calc R 1 1
C C6B 0.57425(8) 0.86375(8) 0.54417(6) 0.0166(2) Uani d . 1 1
C C7B 0.54489(8) 0.85640(8) 0.61815(6) 0.0173(2) Uani d . 1 1
H H7BA 0.5912 0.8461 0.6647 0.021 Uiso calc R 1 1
C C8B 0.44772(8) 0.86415(8) 0.62337(6) 0.0175(2) Uani d . 1 1
C C9B 0.41872(9) 0.85451(9) 0.69944(6) 0.0220(2) Uani d . 1 1
H H9BA 0.4652 0.8414 0.7453 0.026 Uiso calc R 1 1
C C10B 0.32440(9) 0.86416(10) 0.70549(7) 0.0253(2) Uani d . 1 1
H H10B 0.3065 0.8564 0.7550 0.030 Uiso calc R 1 1
C C11B 0.25298(9) 0.88619(9) 0.63594(7) 0.0233(2) Uani d . 1 1
H H11B 0.1888 0.8945 0.6407 0.028 Uiso calc R 1 1
C C12B 0.27755(8) 0.89535(8) 0.56208(7) 0.0196(2) Uani d . 1 1
H H12B 0.2298 0.9104 0.5175 0.024 Uiso calc R 1 1
C C13B 0.37537(8) 0.88220(8) 0.55225(6) 0.0165(2) Uani d . 1 1
C C14B 0.40387(8) 0.88795(7) 0.47662(6) 0.01590(19) Uani d . 1 1
C C15B 0.33125(8) 0.90127(8) 0.40140(6) 0.0180(2) Uani d . 1 1
H H15B 0.3405 0.9525 0.3679 0.022 Uiso calc R 1 1
C C16B 0.25332(8) 0.84486(8) 0.37825(6) 0.0189(2) Uani d . 1 1
H H16B 0.2422 0.7934 0.4110 0.023 Uiso calc R 1 1
C C17B 0.18418(8) 0.86241(8) 0.30157(6) 0.0181(2) Uani d . 1 1
C C18B 0.11590(8) 0.78474(8) 0.26706(6) 0.0167(2) Uani d . 1 1
C C19B 0.04372(8) 0.80431(8) 0.19787(6) 0.0184(2) Uani d . 1 1
C C20B -0.02191(8) 0.73166(9) 0.16524(6) 0.0215(2) Uani d . 1 1
H H20B -0.0693 0.7450 0.1200 0.026 Uiso calc R 1 1
C C21B -0.01681(8) 0.64008(9) 0.19984(7) 0.0229(2) Uani d . 1 1
H H21B -0.0609 0.5922 0.1778 0.027 Uiso calc R 1 1
C C22B 0.05418(9) 0.61899(9) 0.26782(7) 0.0217(2) Uani d . 1 1
H H22B 0.0578 0.5572 0.2907 0.026 Uiso calc R 1 1
C C23B 0.11898(8) 0.69067(8) 0.30083(6) 0.0190(2) Uani d . 1 1
H H23B 0.1656 0.6765 0.3463 0.023 Uiso calc R 1 1
H H1OA 0.1696(15) 0.1326(15) 0.1845(13) 0.052(6) Uiso d . 1 1
H H1OB 0.0847(15) 0.9246(15) 0.1878(12) 0.052(6) Uiso d . 1 1

loop_
_atom_site_aniso_label
_atom_site_aniso_U_11
_atom_site_aniso_U_22
_atom_site_aniso_U_33
_atom_site_aniso_U_12
_atom_site_aniso_U_13
_atom_site_aniso_U_23
O1A 0.0194(4) 0.0219(4) 0.0243(4) 0.0023(3) 0.0002(3) -0.0037(3)
O2A 0.0203(4) 0.0243(4) 0.0272(4) 0.0028(3) 0.0006(3) -0.0089(3)
C1A 0.0145(5) 0.0220(5) 0.0147(4) -0.0008(4) 0.0008(3) 0.0034(4)
C2A 0.0185(5) 0.0334(6) 0.0157(4) 0.0012(4) 0.0021(4) 0.0007(4)
C3A 0.0182(5) 0.0450(8) 0.0187(5) 0.0036(5) 0.0048(4) 0.0056(5)
C4A 0.0159(5) 0.0417(7) 0.0254(5) -0.0036(5) 0.0026(4) 0.0124(5)
C5A 0.0177(5) 0.0273(6) 0.0247(5) -0.0061(4) -0.0005(4) 0.0094(4)
C6A 0.0166(5) 0.0195(5) 0.0181(4) -0.0027(4) 0.0004(4) 0.0062(4)
C7A 0.0206(5) 0.0150(5) 0.0209(5) -0.0032(4) -0.0001(4) 0.0028(4)
C8A 0.0187(5) 0.0149(5) 0.0173(4) 0.0000(4) 0.0011(4) 0.0024(3)
C9A 0.0255(6) 0.0155(5) 0.0210(5) 0.0025(4) 0.0023(4) -0.0006(4)
C10A 0.0257(6) 0.0226(6) 0.0216(5) 0.0057(4) 0.0065(4) 0.0009(4)
C11A 0.0182(5) 0.0245(6) 0.0232(5) 0.0006(4) 0.0062(4) 0.0034(4)
C12A 0.0171(5) 0.0193(5) 0.0199(5) -0.0025(4) 0.0030(4) 0.0013(4)
C13A 0.0159(5) 0.0155(5) 0.0154(4) -0.0003(4) 0.0015(3) 0.0019(3)
C14A 0.0148(5) 0.0178(5) 0.0148(4) -0.0014(4) 0.0013(3) 0.0010(3)
C15A 0.0176(5) 0.0193(5) 0.0182(5) -0.0005(4) 0.0034(4) -0.0013(4)
C16A 0.0194(5) 0.0200(5) 0.0192(5) 0.0001(4) 0.0016(4) -0.0035(4)
C17A 0.0142(5) 0.0221(5) 0.0175(4) -0.0013(4) 0.0037(4) -0.0028(4)
C18A 0.0139(5) 0.0222(5) 0.0156(4) -0.0021(4) 0.0036(3) -0.0017(4)
C19A 0.0148(5) 0.0242(5) 0.0197(5) -0.0007(4) 0.0055(4) -0.0046(4)
C20A 0.0194(5) 0.0319(6) 0.0201(5) -0.0018(5) 0.0012(4) -0.0084(4)
C21A 0.0207(5) 0.0365(7) 0.0172(5) -0.0010(5) 0.0010(4) -0.0010(4)
C22A 0.0230(6) 0.0274(6) 0.0207(5) 0.0000(5) 0.0024(4) 0.0045(4)
C23A 0.0216(5) 0.0221(5) 0.0188(5) -0.0030(4) 0.0032(4) 0.0010(4)
O1B 0.0254(4) 0.0208(4) 0.0249(4) -0.0021(3) -0.0021(3) 0.0047(3)
O2B 0.0221(4) 0.0248(4) 0.0214(4) 0.0002(3) -0.0009(3) 0.0023(3)
C1B 0.0177(5) 0.0129(5) 0.0173(4) -0.0021(4) 0.0028(4) -0.0009(3)
C2B 0.0223(5) 0.0185(5) 0.0173(5) -0.0008(4) 0.0038(4) 0.0005(4)
C3B 0.0242(6) 0.0221(5) 0.0217(5) -0.0015(4) 0.0088(4) -0.0001(4)
C4B 0.0179(5) 0.0230(6) 0.0273(5) -0.0004(4) 0.0074(4) -0.0004(4)
C5B 0.0165(5) 0.0194(5) 0.0228(5) -0.0003(4) 0.0023(4) -0.0002(4)
C6B 0.0173(5) 0.0136(5) 0.0186(5) -0.0009(4) 0.0027(4) -0.0010(3)
C7B 0.0179(5) 0.0162(5) 0.0169(4) -0.0013(4) 0.0011(4) -0.0011(3)
C8B 0.0195(5) 0.0159(5) 0.0169(4) -0.0029(4) 0.0033(4) -0.0027(3)
C9B 0.0234(6) 0.0260(6) 0.0163(5) -0.0046(4) 0.0031(4) -0.0032(4)
C10B 0.0254(6) 0.0324(6) 0.0193(5) -0.0059(5) 0.0078(4) -0.0065(4)
C11B 0.0183(5) 0.0278(6) 0.0249(5) -0.0035(4) 0.0067(4) -0.0079(4)
C12B 0.0177(5) 0.0189(5) 0.0219(5) -0.0018(4) 0.0031(4) -0.0042(4)
C13B 0.0172(5) 0.0139(5) 0.0180(4) -0.0020(4) 0.0026(4) -0.0028(3)
C14B 0.0170(5) 0.0129(5) 0.0171(4) -0.0015(4) 0.0018(4) -0.0006(3)
C15B 0.0193(5) 0.0171(5) 0.0172(4) 0.0005(4) 0.0023(4) 0.0003(4)
C16B 0.0188(5) 0.0186(5) 0.0182(5) -0.0012(4) 0.0010(4) 0.0013(4)
C17B 0.0162(5) 0.0194(5) 0.0183(4) -0.0002(4) 0.0026(4) -0.0006(4)
C18B 0.0144(5) 0.0203(5) 0.0155(4) 0.0000(4) 0.0035(3) -0.0020(4)
C19B 0.0164(5) 0.0231(5) 0.0164(4) 0.0019(4) 0.0046(4) -0.0015(4)
C20B 0.0163(5) 0.0305(6) 0.0173(5) -0.0011(4) 0.0028(4) -0.0052(4)
C21B 0.0191(5) 0.0264(6) 0.0237(5) -0.0049(4) 0.0057(4) -0.0081(4)
C22B 0.0212(5) 0.0208(5) 0.0241(5) -0.0019(4) 0.0069(4) -0.0028(4)
C23B 0.0172(5) 0.0216(5) 0.0184(5) 0.0002(4) 0.0042(4) -0.0014(4)

loop_
_atom_type_symbol
_atom_type_description
_atom_type_scat_dispersion_real
_atom_type_scat_dispersion_imag
_atom_type_scat_source
C C 0.0033 0.0016 'International Tables Vol C Tables 4.2.6.8 and 6.1.1.4'
H H 0.0000 0.0000 'International Tables Vol C Tables 4.2.6.8 and 6.1.1.4'
O O 0.0106 0.0060 'International Tables Vol C Tables 4.2.6.8 and 6.1.1.4'

loop_
_geom_angle_atom_site_label_1
_geom_angle_atom_site_label_2
_geom_angle_atom_site_label_3
_geom_angle
C19A O2A H1OA 104.3(13)
C14A C1A C2A 122.30(10)
C14A C1A C6A 119.63(10)
C2A C1A C6A 118.04(10)
C3A C2A C1A 120.75(12)
C3A C2A H2AA 119.6
C1A C2A H2AA 119.6
C2A C3A C4A 120.91(11)
C2A C3A H3AA 119.5
C4A C3A H3AA 119.5
C5A C4A C3A 120.09(11)
C5A C4A H4AA 120.0
C3A C4A H4AA 120.0
C4A C5A C6A 120.94(12)
C4A C5A H5AA 119.5
C6A C5A H5AA 119.5
C7A C6A C5A 121.26(11)
C7A C6A C1A 119.48(10)
C5A C6A C1A 119.26(10)
C8A C7A C6A 121.55(10)
C8A C7A H7AA 119.2
C6A C7A H7AA 119.2
C7A C8A C9A 120.72(10)
C7A C8A C13A 119.85(10)
C9A C8A C13A 119.41(10)
C10A C9A C8A 120.95(11)
C10A C9A H9AA 119.5
C8A C9A H9AA 119.5
C9A C10A C11A 120.00(10)
C9A C10A H10A 120.0
C11A C10A H10A 120.0
C12A C11A C10A 120.98(11)
C12A C11A H11A 119.5
C10A C11A H11A 119.5
C11A C12A C13A 121.14(10)
C11A C12A H12A 119.4
C13A C12A H12A 119.4
C14A C13A C12A 123.25(10)
C14A C13A C8A 119.15(9)
C12A C13A C8A 117.51(9)
C13A C14A C1A 120.29(10)
C13A C14A C15A 121.33(9)
C1A C14A C15A 118.38(9)
C16A C15A C14A 124.87(10)
C16A C15A H15A 117.6
C14A C15A H15A 117.6
C15A C16A C17A 120.39(10)
C15A C16A H16A 119.8
C17A C16A H16A 119.8
O1A C17A C16A 119.67(10)
O1A C17A C18A 120.69(10)
C16A C17A C18A 119.62(10)
C23A C18A C19A 118.57(10)
C23A C18A C17A 122.35(10)
C19A C18A C17A 119.07(10)
O2A C19A C20A 117.85(10)
O2A C19A C18A 122.52(10)
C20A C19A C18A 119.63(11)
C21A C20A C19A 120.22(11)
C21A C20A H20A 119.9
C19A C20A H20A 119.9
C20A C21A C22A 121.06(11)
C20A C21A H21A 119.5
C22A C21A H21A 119.5
C23A C22A C21A 119.21(11)
C23A C22A H22A 120.4
C21A C22A H22A 120.4
C22A C23A C18A 121.27(11)
C22A C23A H23A 119.4
C18A C23A H23A 119.4
C19B O2B H1OB 102.6(13)
C14B C1B C6B 120.07(9)
C14B C1B C2B 122.56(10)
C6B C1B C2B 117.34(10)
C3B C2B C1B 121.28(10)
C3B C2B H2BA 119.4
C1B C2B H2BA 119.4
C2B C3B C4B 121.07(10)
C2B C3B H3BA 119.5
C4B C3B H3BA 119.5
C5B C4B C3B 119.82(11)
C5B C4B H4BA 120.1
C3B C4B H4BA 120.1
C4B C5B C6B 120.71(10)
C4B C5B H5BA 119.6
C6B C5B H5BA 119.6
C7B C6B C5B 120.89(10)
C7B C6B C1B 119.33(10)
C5B C6B C1B 119.77(9)
C8B C7B C6B 121.30(10)
C8B C7B H7BA 119.4
C6B C7B H7BA 119.4
C7B C8B C9B 120.55(10)
C7B C8B C13B 120.12(9)
C9B C8B C13B 119.33(10)
C10B C9B C8B 121.02(11)
C10B C9B H9BA 119.5
C8B C9B H9BA 119.5
C9B C10B C11B 119.96(10)
C9B C10B H10B 120.0
C11B C10B H10B 120.0
C12B C11B C10B 120.83(11)
C12B C11B H11B 119.6
C10B C11B H11B 119.6
C11B C12B C13B 121.21(11)
C11B C12B H12B 119.4
C13B C12B H12B 119.4
C14B C13B C12B 123.29(10)
C14B C13B C8B 119.16(10)
C12B C13B C8B 117.54(9)
C1B C14B C13B 119.97(9)
C1B C14B C15B 119.04(9)
C13B C14B C15B 120.98(10)
C16B C15B C14B 124.67(10)
C16B C15B H15B 117.7
C14B C15B H15B 117.7
C15B C16B C17B 121.49(10)
C15B C16B H16B 119.3
C17B C16B H16B 119.3
O1B C17B C18B 120.49(10)
O1B C17B C16B 119.92(10)
C18B C17B C16B 119.59(10)
C23B C18B C19B 117.98(10)
C23B C18B C17B 122.32(10)
C19B C18B C17B 119.70(10)
O2B C19B C20B 117.32(10)
O2B C19B C18B 122.50(10)
C20B C19B C18B 120.17(10)
C21B C20B C19B 120.36(10)
C21B C20B H20B 119.8
C19B C20B H20B 119.8
C20B C21B C22B 120.44(11)
C20B C21B H21B 119.8
C22B C21B H21B 119.8
C23B C22B C21B 119.57(11)
C23B C22B H22B 120.2
C21B C22B H22B 120.2
C22B C23B C18B 121.48(10)
C22B C23B H23B 119.3
C18B C23B H23B 119.3

loop_
_geom_bond_atom_site_label_1
_geom_bond_atom_site_label_2
_geom_bond_distance
O1A C17A 1.2466(14)
O2A C19A 1.3449(14)
O2A H1OA 0.93(2)
C1A C14A 1.4186(14)
C1A C2A 1.4306(15)
C1A C6A 1.4329(16)
C2A C3A 1.3688(17)
C2A H2AA 0.9300
C3A C4A 1.418(2)
C3A H3AA 0.9300
C4A C5A 1.3606(19)
C4A H4AA 0.9300
C5A C6A 1.4277(15)
C5A H5AA 0.9300
C6A C7A 1.3962(16)
C7A C8A 1.3957(15)
C7A H7AA 0.9300
C8A C9A 1.4306(15)
C8A C13A 1.4371(15)
C9A C10A 1.3595(17)
C9A H9AA 0.9300
C10A C11A 1.4187(17)
C10A H10A 0.9300
C11A C12A 1.3657(15)
C11A H11A 0.9300
C12A C13A 1.4327(15)
C12A H12A 0.9300
C13A C14A 1.4167(14)
C14A C15A 1.4664(15)
C15A C16A 1.3392(15)
C15A H15A 0.9300
C16A C17A 1.4728(15)
C16A H16A 0.9300
C17A C18A 1.4736(14)
C18A C23A 1.4072(16)
C18A C19A 1.4153(15)
C19A C20A 1.4014(15)
C20A C21A 1.3768(18)
C20A H20A 0.9300
C21A C22A 1.3962(17)
C21A H21A 0.9300
C22A C23A 1.3828(16)
C22A H22A 0.9300
C23A H23A 0.9300
O1B C17B 1.2438(14)
O2B C19B 1.3537(14)
O2B H1OB 0.88(2)
C1B C14B 1.4138(15)
C1B C6B 1.4354(14)
C1B C2B 1.4356(14)
C2B C3B 1.3627(16)
C2B H2BA 0.9300
C3B C4B 1.4224(17)
C3B H3BA 0.9300
C4B C5B 1.3668(15)
C4B H4BA 0.9300
C5B C6B 1.4307(15)
C5B H5BA 0.9300
C6B C7B 1.4003(14)
C7B C8B 1.3930(15)
C7B H7BA 0.9300
C8B C9B 1.4344(14)
C8B C13B 1.4383(15)
C9B C10B 1.3590(17)
C9B H9BA 0.9300
C10B C11B 1.4231(17)
C10B H10B 0.9300
C11B C12B 1.3699(15)
C11B H11B 0.9300
C12B C13B 1.4315(15)
C12B H12B 0.9300
C13B C14B 1.4200(14)
C14B C15B 1.4802(14)
C15B C16B 1.3370(15)
C15B H15B 0.9300
C16B C17B 1.4821(14)
C16B H16B 0.9300
C17B C18B 1.4767(15)
C18B C23B 1.4095(15)
C18B C19B 1.4179(14)
C19B C20B 1.3972(16)
C20B C21B 1.3828(18)
C20B H20B 0.9300
C21B C22B 1.3989(17)
C21B H21B 0.9300
C22B C23B 1.3827(16)
C22B H22B 0.9300
C23B H23B 0.9300

loop_
_geom_hbond_atom_site_label_D
_geom_hbond_atom_site_label_H
_geom_hbond_atom_site_label_A
_geom_hbond_site_symmetry_A
_geom_hbond_distance_DH
_geom_hbond_distance_HA
_geom_hbond_distance_DA
_geom_hbond_angle_DHA
_geom_hbond_publ_flag
O2A H1OA O1A 1_555 0.93(2) 1.69(2) 2.5459(12) 152.2(19) y
O2B H1OB O1B 1_555 0.88(2) 1.75(2) 2.5725(13) 154.2(19) y
C5A H5AA Cg5 1_555 0.93 2.84 3.6754(13) 151 y
C7A H7AA Cg6 1_555 0.93 2.76 3.6440(12) 158 y
C9A H9AA Cg7 1_555 0.93 2.73 3.6325(12) 164 y
C9B H9BA Cg1 4_565 0.93 2.76 3.4023(12) 127 y
C23B H23B Cg3 1_555 0.93 2.91 3.7661(11) 154 y

loop_
_geom_torsion_atom_site_label_1
_geom_torsion_atom_site_label_2
_geom_torsion_atom_site_label_3
_geom_torsion_atom_site_label_4
_geom_torsion
C14A C1A C2A C3A 178.79(11)
C6A C1A C2A C3A 0.37(16)
C1A C2A C3A C4A -0.77(18)
C2A C3A C4A C5A 0.78(18)
C3A C4A C5A C6A -0.38(17)
C4A C5A C6A C7A 179.27(11)
C4A C5A C6A C1A -0.01(16)
C14A C1A C6A C7A 2.27(15)
C2A C1A C6A C7A -179.27(10)
C14A C1A C6A C5A -178.44(10)
C2A C1A C6A C5A 0.03(15)
C5A C6A C7A C8A -179.69(10)
C1A C6A C7A C8A -0.41(16)
C6A C7A C8A C9A 177.12(10)
C6A C7A C8A C13A -1.18(16)
C7A C8A C9A C10A -178.48(10)
C13A C8A C9A C10A -0.17(16)
C8A C9A C10A C11A 0.81(17)
C9A C10A C11A C12A -0.55(17)
C10A C11A C12A C13A -0.37(17)
C11A C12A C13A C14A 177.54(10)
C11A C12A C13A C8A 0.98(16)
C7A C8A C13A C14A 0.91(15)
C9A C8A C13A C14A -177.41(10)
C7A C8A C13A C12A 177.61(10)
C9A C8A C13A C12A -0.71(15)
C12A C13A C14A C1A -175.56(10)
C8A C13A C14A C1A 0.95(15)
C12A C13A C14A C15A 3.81(16)
C8A C13A C14A C15A -179.68(9)
C2A C1A C14A C13A 179.07(10)
C6A C1A C14A C13A -2.53(15)
C2A C1A C14A C15A -0.31(15)
C6A C1A C14A C15A 178.08(9)
C13A C14A C15A C16A 52.54(15)
C1A C14A C15A C16A -128.08(12)
C14A C15A C16A C17A 177.64(10)
C15A C16A C17A O1A 18.56(16)
C15A C16A C17A C18A -159.78(10)
O1A C17A C18A C23A -178.62(10)
C16A C17A C18A C23A -0.30(15)
O1A C17A C18A C19A -0.13(15)
C16A C17A C18A C19A 178.20(9)
C23A C18A C19A O2A -177.65(10)
C17A C18A C19A O2A 3.80(15)
C23A C18A C19A C20A 1.96(15)
C17A C18A C19A C20A -176.59(10)
O2A C19A C20A C21A 177.39(11)
C18A C19A C20A C21A -2.24(17)
C19A C20A C21A C22A 0.64(18)
C20A C21A C22A C23A 1.23(18)
C21A C22A C23A C18A -1.48(17)
C19A C18A C23A C22A -0.11(16)
C17A C18A C23A C22A 178.39(10)
C14B C1B C2B C3B -179.47(10)
C6B C1B C2B C3B -1.22(16)
C1B C2B C3B C4B 0.83(18)
C2B C3B C4B C5B -0.13(18)
C3B C4B C5B C6B -0.13(18)
C4B C5B C6B C7B 178.72(11)
C4B C5B C6B C1B -0.31(16)
C14B C1B C6B C7B 0.20(15)
C2B C1B C6B C7B -178.10(10)
C14B C1B C6B C5B 179.24(10)
C2B C1B C6B C5B 0.95(15)
C5B C6B C7B C8B -179.03(10)
C1B C6B C7B C8B 0.01(16)
C6B C7B C8B C9B 178.75(10)
C6B C7B C8B C13B -1.40(16)
C7B C8B C9B C10B 178.48(11)
C13B C8B C9B C10B -1.37(17)
C8B C9B C10B C11B -1.32(19)
C9B C10B C11B C12B 1.74(19)
C10B C11B C12B C13B 0.62(18)
C11B C12B C13B C14B 177.98(10)
C11B C12B C13B C8B -3.23(16)
C7B C8B C13B C14B 2.56(15)
C9B C8B C13B C14B -177.58(10)
C7B C8B C13B C12B -176.28(10)
C9B C8B C13B C12B 3.57(15)
C6B C1B C14B C13B 1.00(15)
C2B C1B C14B C13B 179.20(10)
C6B C1B C14B C15B -178.15(9)
C2B C1B C14B C15B 0.05(16)
C12B C13B C14B C1B 176.41(10)
C8B C13B C14B C1B -2.36(15)
C12B C13B C14B C15B -4.45(16)
C8B C13B C14B C15B 176.78(10)
C1B C14B C15B C16B 125.91(12)
C13B C14B C15B C16B -53.23(16)
C14B C15B C16B C17B -179.49(10)
C15B C16B C17B O1B -17.28(17)
C15B C16B C17B C18B 162.91(10)
O1B C17B C18B C23B 174.78(10)
C16B C17B C18B C23B -5.41(15)
O1B C17B C18B C19B -5.71(16)
C16B C17B C18B C19B 174.10(9)
C23B C18B C19B O2B 179.06(9)
C17B C18B C19B O2B -0.47(15)
C23B C18B C19B C20B 0.22(15)
C17B C18B C19B C20B -179.31(10)
O2B C19B C20B C21B -179.19(10)
C18B C19B C20B C21B -0.28(16)
C19B C20B C21B C22B -0.11(17)
C20B C21B C22B C23B 0.56(17)
C21B C22B C23B C18B -0.63(16)
C19B C18B C23B C22B 0.24(15)
C17B C18B C23B C22B 179.76(10)

loop_
_cod_related_entry_id
_cod_related_entry_database
_cod_related_entry_code
1 ChemSpider 4729777
